data_7719719
loop_
_publ_author_name
'Krot, Anna D.'
'Grigoriev, Mikhail S.'
'Pankin, Ilia A.'
'Guda, Alexander A.'
'Fedoseev, Alexander M.'

_publ_section_title
;
 Crystallography, DFT study and nature of the bonding in the series of
 AnO<sub>2</sub><sup>2+</sup> acetates (An = U, Np, Pu).
;
_journal_issue 45
_journal_name_full 'Dalton transactions (Cambridge, England : 2003)'
_journal_page_first 16848
_journal_page_last 16856
_journal_paper_doi 10.1039/d5dt01005e
_journal_volume 54
_journal_year 2025
_chemical_formula_sum 'C4 H10 O8 U'
_chemical_formula_weight 424.15
_space_group_crystal_system monoclinic
_space_group_IT_number 14
_space_group_name_Hall '-P 2yn'
_space_group_name_H-M_alt 'P 1 21/n 1'
_atom_sites_solution_hydrogens mixed
_audit_creation_method SHELXL-2018/3
_audit_update_record
;
2025-03-06 deposited with the CCDC.	2025-10-20 downloaded from the CCDC.
;
_cell_angle_alpha 90
_cell_angle_beta 92.653(6)
_cell_angle_gamma 90
_cell_formula_units_Z 4
_cell_length_a 6.8398(13)
_cell_length_b 9.4762(19)
_cell_length_c 14.790(3)
_cell_measurement_reflns_used 5634
_cell_measurement_temperature 100(2)
_cell_measurement_theta_max 30.00
_cell_measurement_theta_min 3.34
_cell_volume 957.6(3)
_computing_structure_refinement 'SHELXL-2018/3 (Sheldrick, 2018)'
_diffrn_ambient_temperature 100(2)
_diffrn_measured_fraction_theta_full 0.994
_diffrn_measured_fraction_theta_max 0.994
_diffrn_measurement_device_type 'Bruker KAPPA APEX II area-detector diffractometer'
_diffrn_radiation_type MoK\a
_diffrn_radiation_wavelength 0.71073
_diffrn_reflns_av_R_equivalents 0.0653
_diffrn_reflns_av_unetI/netI 0.0541
_diffrn_reflns_Laue_measured_fraction_full 0.994
_diffrn_reflns_Laue_measured_fraction_max 0.994
_diffrn_reflns_limit_h_max 9
_diffrn_reflns_limit_h_min -9
_diffrn_reflns_limit_k_max 13
_diffrn_reflns_limit_k_min 0
_diffrn_reflns_limit_l_max 20
_diffrn_reflns_limit_l_min 0
_diffrn_reflns_number 20166
_diffrn_reflns_point_group_measured_fraction_full 0.994
_diffrn_reflns_point_group_measured_fraction_max 0.994
_diffrn_reflns_theta_full 25.242
_diffrn_reflns_theta_max 29.997
_diffrn_reflns_theta_min 4.301
_exptl_absorpt_coefficient_mu 16.964
_exptl_absorpt_correction_T_max 1.000
_exptl_absorpt_correction_T_min 0.557
_exptl_absorpt_correction_type multi-scan
_exptl_absorpt_process_details 'TWINABS (Bruker, 2012)'
_exptl_crystal_colour yellow
_exptl_crystal_density_diffrn 2.942
_exptl_crystal_description bulk
_exptl_crystal_F_000 760
_exptl_crystal_size_max 0.200
_exptl_crystal_size_mid 0.140
_exptl_crystal_size_min 0.080
_refine_diff_density_max 2.672
_refine_diff_density_min -2.850
_refine_diff_density_rms 0.335
_refine_ls_extinction_method none
_refine_ls_goodness_of_fit_ref 1.056
_refine_ls_hydrogen_treatment mixed
_refine_ls_matrix_type full
_refine_ls_number_parameters 133
_refine_ls_number_reflns 4753
_refine_ls_number_restraints 24
_refine_ls_restrained_S_all 1.055
_refine_ls_R_factor_all 0.0492
_refine_ls_R_factor_gt 0.0379
_refine_ls_shift/su_max 0.001
_refine_ls_shift/su_mean 0.000
_refine_ls_structure_factor_coef Fsqd
_refine_ls_weighting_details 'w=1/[\s^2^(Fo^2^)+(0.0492P)^2^+2.2652P] where P=(Fo^2^+2Fc^2^)/3'
_refine_ls_weighting_scheme calc
_refine_ls_wR_factor_gt 0.0876
_refine_ls_wR_factor_ref 0.0927
_reflns_Friedel_coverage 0.000
_reflns_number_gt 4047
_reflns_number_total 4753
_reflns_threshold_expression 'I > 2\s(I)'
_cod_data_source_file d5dt01005e2.cif
_cod_data_source_block UAcet_LT
_cod_depositor_comments 'Adding full bibliography for 7719719--7719722.cif.'
_cod_original_sg_symbol_H-M 'P 21/n'
_cod_database_code 7719719
_shelx_shelxl_version_number 2018/3
_shelx_space_group_comment
;
The symmetry employed for this shelxl refinement is uniquely defined
by the following loop, which should always be used as a source of
symmetry information in preference to the above space-group names.
They are only intended as comments.
;
_shelx_estimated_absorpt_t_min 0.132
_shelx_estimated_absorpt_t_max 0.344

loop_
_space_group_symop_operation_xyz
'x, y, z'
'-x+1/2, y+1/2, -z+1/2'
'-x, -y, -z'
'x-1/2, -y-1/2, z-1/2'

loop_
_atom_site_label
_atom_site_type_symbol
_atom_site_fract_x
_atom_site_fract_y
_atom_site_fract_z
_atom_site_U_iso_or_equiv
_atom_site_adp_type
_atom_site_occupancy
_atom_site_site_symmetry_order
_atom_site_calc_flag
_atom_site_refinement_flags_posn
_atom_site_refinement_flags_adp
_atom_site_refinement_flags_occupancy
_atom_site_disorder_assembly
_atom_site_disorder_group
U1 U 0.22829(4) 0.38242(3) 0.64972(2) 0.00430(9) Uani 1 1 d . . . . .
O1 O 0.2307(9) 0.1955(6) 0.6455(4) 0.0114(12) Uani 1 1 d . . . . .
O2 O 0.2237(9) 0.5685(6) 0.6481(4) 0.0098(11) Uani 1 1 d . . . . .
O3 O 0.0789(8) 0.3767(6) 0.7979(4) 0.0078(12) Uani 1 1 d . . . . .
O4 O 0.3994(9) 0.3825(6) 0.7995(4) 0.0101(12) Uani 1 1 d . . . . .
O5 O 0.5646(8) 0.3864(6) 0.6240(5) 0.0127(13) Uani 1 1 d . U . . .
O6 O 0.8841(8) 0.3877(6) 0.6195(4) 0.0089(12) Uani 1 1 d . . . . .
O1W O 0.2114(9) 0.3824(5) 0.4907(4) 0.0086(11) Uani 1 1 d D . . . .
H1A H 0.193(15) 0.460(4) 0.464(5) 0.013 Uiso 1 1 d D U . . .
H1B H 0.198(15) 0.318(5) 0.452(4) 0.013 Uiso 1 1 d D U . . .
O2W O 0.2486(9) 0.1534(6) 0.3982(4) 0.0115(12) Uani 1 1 d D . . . .
H2D H 0.158(9) 0.152(11) 0.357(5) 0.017 Uiso 1 1 d D U . . .
H2E H 0.353(7) 0.138(10) 0.370(5) 0.017 Uiso 1 1 d D U . . .
C1 C 0.2409(12) 0.3814(8) 0.8422(6) 0.0114(16) Uani 1 1 d . U . . .
C2 C 0.2513(13) 0.3747(9) 0.9436(6) 0.0124(16) Uani 1 1 d . . . . .
H2A H 0.259988 0.470613 0.968347 0.019 Uiso 1 1 calc R U . . .
H2B H 0.367218 0.320803 0.964243 0.019 Uiso 1 1 calc R U . . .
H2C H 0.133521 0.328476 0.964581 0.019 Uiso 1 1 calc R U . . .
C3 C 0.7273(12) 0.3279(8) 0.6422(5) 0.0060(14) Uani 1 1 d . U . . .
C4 C 0.7359(13) 0.1861(9) 0.6884(6) 0.0122(17) Uani 1 1 d . . . . .
H4A H 0.863559 0.174658 0.720393 0.018 Uiso 1 1 calc R U . . .
H4B H 0.717566 0.111328 0.643019 0.018 Uiso 1 1 calc R U . . .
H4C H 0.632141 0.180242 0.731750 0.018 Uiso 1 1 calc R U . . .

loop_
_atom_site_aniso_label
_atom_site_aniso_U_11
_atom_site_aniso_U_22
_atom_site_aniso_U_33
_atom_site_aniso_U_23
_atom_site_aniso_U_13
_atom_site_aniso_U_12
U1 0.00351(13) 0.00497(13) 0.00428(14) 0.00074(11) -0.00133(10) 0.00014(12)
O1 0.015(3) 0.007(2) 0.012(3) -0.001(2) 0.000(3) 0.000(2)
O2 0.008(3) 0.010(2) 0.011(3) 0.000(2) -0.002(2) 0.001(2)
O3 0.004(2) 0.011(3) 0.008(3) -0.001(2) -0.003(2) 0.000(2)
O4 0.011(3) 0.010(3) 0.009(3) 0.000(2) -0.002(2) -0.001(3)
O5 0.008(2) 0.016(2) 0.015(2) 0.0009(19) -0.0025(17) 0.0005(19)
O6 0.007(3) 0.012(3) 0.008(3) 0.001(2) 0.005(2) -0.002(2)
O1W 0.014(3) 0.006(2) 0.006(3) 0.000(2) -0.004(2) 0.002(2)
O2W 0.011(3) 0.014(3) 0.009(3) -0.005(2) 0.000(2) 0.002(3)
C1 0.012(2) 0.011(2) 0.012(3) 0.000(2) 0.000(2) 0.004(2)
C2 0.016(4) 0.015(4) 0.007(4) 0.001(3) 0.000(3) 0.003(4)
C3 0.005(2) 0.008(2) 0.005(2) 0.000(2) 0.000(2) 0.000(2)
C4 0.012(4) 0.014(4) 0.010(4) -0.001(3) -0.004(3) 0.003(3)

loop_
_atom_type_symbol
_atom_type_description
_atom_type_scat_dispersion_real
_atom_type_scat_dispersion_imag
_atom_type_scat_source
C C 0.0033 0.0016 'International Tables Vol C Tables 4.2.6.8 and 6.1.1.4'
H H 0.0000 0.0000 'International Tables Vol C Tables 4.2.6.8 and 6.1.1.4'
O O 0.0106 0.0060 'International Tables Vol C Tables 4.2.6.8 and 6.1.1.4'
U U -9.6767 9.6646 'International Tables Vol C Tables 4.2.6.8 and 6.1.1.4'

loop_
_geom_angle_atom_site_label_1
_geom_angle_atom_site_label_2
_geom_angle_atom_site_label_3
_geom_angle
_geom_angle_site_symmetry_1
_geom_angle_site_symmetry_3
_geom_angle_publ_flag
O2 U1 O1 177.2(3) . . ?
O2 U1 O5 89.9(2) . . ?
O1 U1 O5 90.0(2) . . ?
O2 U1 O1W 89.2(2) . . ?
O1 U1 O1W 88.0(2) . . ?
O5 U1 O1W 80.8(2) . . ?
O2 U1 O6 87.7(2) . 1_455 ?
O1 U1 O6 91.4(2) . 1_455 ?
O5 U1 O6 159.7(2) . 1_455 ?
O1W U1 O6 79.0(2) . 1_455 ?
O2 U1 O4 91.1(2) . . ?
O1 U1 O4 91.5(2) . . ?
O5 U1 O4 73.6(2) . . ?
O1W U1 O4 154.4(2) . . ?
O6 U1 O4 126.6(2) 1_455 . ?
O2 U1 O3 91.5(2) . . ?
O1 U1 O3 90.8(2) . . ?
O5 U1 O3 126.5(2) . . ?
O1W U1 O3 152.7(2) . . ?
O6 U1 O3 73.73(19) 1_455 . ?
O4 U1 O3 52.92(18) . . ?
O2 U1 C1 90.9(3) . . ?
O1 U1 C1 91.8(3) . . ?
O5 U1 C1 100.2(2) . . ?
O1W U1 C1 178.9(2) . . ?
O6 U1 C1 99.9(2) 1_455 . ?
O4 U1 C1 26.7(2) . . ?
O3 U1 C1 26.3(2) . . ?
C1 O3 U1 94.0(5) . . ?
C1 O4 U1 93.8(5) . . ?
C3 O5 U1 145.0(6) . . ?
C3 O6 U1 141.4(5) . 1_655 ?
U1 O1W H1A 118(5) . . ?
U1 O1W H1B 133(5) . . ?
H1A O1W H1B 108(4) . . ?
H2D O2W H2E 104(4) . . ?
O3 C1 O4 119.2(8) . . ?
O3 C1 C2 121.1(8) . . ?
O4 C1 C2 119.4(8) . . ?
O3 C1 U1 59.7(4) . . ?
O4 C1 U1 59.6(4) . . ?
C2 C1 U1 177.6(6) . . ?
C1 C2 H2A 109.5 . . ?
C1 C2 H2B 109.5 . . ?
H2A C2 H2B 109.5 . . ?
C1 C2 H2C 109.5 . . ?
H2A C2 H2C 109.5 . . ?
H2B C2 H2C 109.5 . . ?
O5 C3 O6 119.7(7) . . ?
O5 C3 C4 120.3(7) . . ?
O6 C3 C4 120.0(7) . . ?
C3 C4 H4A 109.5 . . ?
C3 C4 H4B 109.5 . . ?
H4A C4 H4B 109.5 . . ?
C3 C4 H4C 109.5 . . ?
H4A C4 H4C 109.5 . . ?
H4B C4 H4C 109.5 . . ?

loop_
_geom_bond_atom_site_label_1
_geom_bond_atom_site_label_2
_geom_bond_distance
_geom_bond_site_symmetry_2
_geom_bond_publ_flag
U1 O2 1.764(6) . ?
U1 O1 1.773(5) . ?
U1 O5 2.349(6) . ?
U1 O1W 2.349(6) . ?
U1 O6 2.376(6) 1_455 ?
U1 O4 2.457(6) . ?
U1 O3 2.462(6) . ?
U1 C1 2.843(9) . ?
O3 C1 1.261(10) . ?
O4 C1 1.279(10) . ?
O5 C3 1.261(9) . ?
O6 C3 1.272(9) . ?
O1W H1A 0.84(3) . ?
O1W H1B 0.84(3) . ?
O2W H2D 0.84(3) . ?
O2W H2E 0.86(3) . ?
C1 C2 1.500(12) . ?
C2 H2A 0.9800 . ?
C2 H2B 0.9800 . ?
C2 H2C 0.9800 . ?
C3 C4 1.507(11) . ?
C4 H4A 0.9800 . ?
C4 H4B 0.9800 . ?
C4 H4C 0.9800 . ?

loop_
_geom_hbond_atom_site_label_D
_geom_hbond_atom_site_label_H
_geom_hbond_atom_site_label_A
_geom_hbond_distance_DH
_geom_hbond_distance_HA
_geom_hbond_distance_DA
_geom_hbond_angle_DHA
_geom_hbond_site_symmetry_A
_geom_hbond_publ_flag
O1W H1A O6 0.84(3) 1.96(3) 2.780(8) 166(8) 3_666 yes
O1W H1B O2W 0.84(3) 1.79(4) 2.584(8) 157(9) . yes
O2W H2D O4 0.84(3) 1.96(4) 2.762(8) 159(9) 4_565 yes
O2W H2E O3 0.86(3) 1.92(3) 2.774(8) 173(10) 4_665 yes

loop_
_geom_torsion_atom_site_label_1
_geom_torsion_atom_site_label_2
_geom_torsion_atom_site_label_3
_geom_torsion_atom_site_label_4
_geom_torsion
_geom_torsion_site_symmetry_1
_geom_torsion_site_symmetry_2
_geom_torsion_site_symmetry_3
_geom_torsion_site_symmetry_4
_geom_torsion_publ_flag
U1 O3 C1 O4 -2.0(8) . . . . ?
U1 O3 C1 C2 -177.4(7) . . . . ?
U1 O4 C1 O3 2.0(8) . . . . ?
U1 O4 C1 C2 177.4(6) . . . . ?
U1 O5 C3 O6 -168.8(7) . . . . ?
U1 O5 C3 C4 12.8(14) . . . . ?
U1 O6 C3 O5 163.3(6) 1_655 . . . ?
U1 O6 C3 C4 -18.3(13) 1_655 . . . ?
